data_7022536
loop_
_publ_author_name
'Gong, Yun'
'Jiang, Peng-Gang'
'Wang, Ying-Xia'
'Wu, Tao'
'Lin, Jian-Hua'

_publ_section_title
;
 Metal-organic frameworks based on
 1,3,5-triazine-2,4,6-triyltrithio-triacetate: structures, topologies,
 photoluminescence and photocatalytic properties.
;
_journal_issue 19
_journal_name_full 'Dalton transactions (Cambridge, England : 2003)'
_journal_page_first 7196
_journal_page_last 7203
_journal_paper_doi 10.1039/c3dt00054k
_journal_volume 42
_journal_year 2013
_chemical_formula_sum 'C18 H12 N6 O14 Pb3 S6'
_chemical_formula_weight 1350.36
_chemical_name_systematic
;
?
;
_space_group_IT_number 2
_symmetry_cell_setting triclinic
_symmetry_space_group_name_Hall '-P 1'
_symmetry_space_group_name_H-M 'P -1'
_atom_sites_solution_hydrogens geom
_atom_sites_solution_primary direct
_atom_sites_solution_secondary difmap
_audit_creation_method SHELXL-97
_cell_angle_alpha 85.777(4)
_cell_angle_beta 78.575(4)
_cell_angle_gamma 87.068(4)
_cell_formula_units_Z 1
_cell_length_a 8.2682(4)
_cell_length_b 9.0948(4)
_cell_length_c 10.6166(5)
_cell_measurement_reflns_used 4573
_cell_measurement_temperature 293(2)
_cell_measurement_theta_max 29.1110
_cell_measurement_theta_min 2.2425
_cell_volume 779.85(6)
_computing_cell_refinement 'SAINT (Siemens, 1996)'
_computing_data_collection 'SMART (Siemens, 1996)'
_computing_data_reduction 'SAINT (Siemens, 1996)'
_computing_molecular_graphics 'SHELXTL (Sheldrick, 1997)'
_computing_publication_material 'SHELXTL (Sheldrick, 1997)'
_computing_structure_refinement 'SHELXL97 (Sheldrick, 2008)'
_computing_structure_solution 'SHELXS97 (Sheldrick, 2008)'
_diffrn_ambient_temperature 293(2)
_diffrn_measured_fraction_theta_full 1.000
_diffrn_measured_fraction_theta_max 1.000
_diffrn_measurement_device_type 'Oxford XCalibur Eos'
_diffrn_measurement_method '\w scans'
_diffrn_radiation_monochromator graphite
_diffrn_radiation_source 'fine-focus sealed tube'
_diffrn_radiation_type MoK\a
_diffrn_radiation_wavelength 0.71073
_diffrn_reflns_av_R_equivalents 0.0287
_diffrn_reflns_av_unetI/netI 0.0445
_diffrn_reflns_limit_h_max 9
_diffrn_reflns_limit_h_min -9
_diffrn_reflns_limit_k_max 10
_diffrn_reflns_limit_k_min -10
_diffrn_reflns_limit_l_max 12
_diffrn_reflns_limit_l_min -12
_diffrn_reflns_number 6326
_diffrn_reflns_theta_full 25.01
_diffrn_reflns_theta_max 25.01
_diffrn_reflns_theta_min 2.25
_exptl_absorpt_coefficient_mu 16.629
_exptl_absorpt_correction_T_max 1.00000
_exptl_absorpt_correction_T_min 0.44975
_exptl_absorpt_correction_type multi-scan
_exptl_absorpt_process_details 'SADABS (Sheldrick, 1996)'
_exptl_crystal_colour colorless
_exptl_crystal_density_diffrn 2.875
_exptl_crystal_density_method 'not measured'
_exptl_crystal_description block
_exptl_crystal_F_000 616
_exptl_crystal_size_max 0.32
_exptl_crystal_size_mid 0.28
_exptl_crystal_size_min 0.21
_refine_diff_density_max 2.146
_refine_diff_density_min -2.007
_refine_diff_density_rms 0.244
_refine_ls_extinction_method none
_refine_ls_goodness_of_fit_ref 1.046
_refine_ls_hydrogen_treatment constr
_refine_ls_matrix_type full
_refine_ls_number_parameters 220
_refine_ls_number_reflns 2741
_refine_ls_number_restraints 0
_refine_ls_restrained_S_all 1.046
_refine_ls_R_factor_all 0.0382
_refine_ls_R_factor_gt 0.0310
_refine_ls_shift/su_max 0.001
_refine_ls_shift/su_mean 0.000
_refine_ls_structure_factor_coef Fsqd
_refine_ls_weighting_details 'calc w=1/[\s^2^(Fo^2^)+(0.0505P)^2^+0.0000P] where P=(Fo^2^+2Fc^2^)/3'
_refine_ls_weighting_scheme calc
_refine_ls_wR_factor_gt 0.0794
_refine_ls_wR_factor_ref 0.0823
_reflns_number_gt 2330
_reflns_number_total 2741
_reflns_threshold_expression >2sigma(I)
_cod_data_source_file c3dt00054k.txt
_cod_data_source_block 110422-5
_cod_depositor_comments
;
The following automatic conversions were performed:

'_symmetry_cell_setting' value 'Triclinic' changed to 'triclinic'
according to /home/saulius/struct/CIF-dictionaries/cif_core.dic
dictionary named 'cif_core.dic' version 2.4.2 from 2011-04-26.

Automatic conversion script
Id: cif_fix_values 1891 2012-01-12 08:04:46Z andrius 
;
_cod_original_sg_symbol_H-M P-1
_cod_database_code 7022536

loop_
_symmetry_equiv_pos_as_xyz
'x, y, z'
'-x, -y, -z'

loop_
_atom_site_label
_atom_site_type_symbol
_atom_site_fract_x
_atom_site_fract_y
_atom_site_fract_z
_atom_site_U_iso_or_equiv
_atom_site_adp_type
_atom_site_occupancy
_atom_site_symmetry_multiplicity
_atom_site_calc_flag
_atom_site_refinement_flags
Pb1 Pb 0.47937(4) 0.23489(3) 1.03387(3) 0.01939(12) Uani 1 1 d .
Pb2A Pb 0.04035(8) 0.57903(7) 0.98105(7) 0.01786(17) Uani 0.48 1 d P
Pb2B Pb 0.0517(16) 0.6441(14) 0.9062(14) 0.020(3) Uani 0.02 1 d P
S3 S 0.1140(3) 0.1230(2) 0.2826(2) 0.0237(5) Uani 1 1 d .
S2 S 0.3664(3) 0.0168(2) 0.6987(2) 0.0252(5) Uani 1 1 d .
S1 S 0.2665(3) -0.4259(2) 0.4512(2) 0.0335(6) Uani 1 1 d .
O3 O 0.3694(7) -0.0403(6) 0.0988(5) 0.0209(13) Uani 1 1 d .
O5 O 0.4292(8) -0.3662(7) 0.1732(5) 0.0299(14) Uani 1 1 d .
O6 O 0.2636(8) -0.5030(7) 0.0919(6) 0.0367(16) Uani 1 1 d .
O1 O 0.1424(9) 0.3776(8) 0.8138(6) 0.0448(13) Uani 1 1 d .
O2 O 0.2580(9) 0.2009(8) 0.9204(6) 0.0448(13) Uani 1 1 d .
O4 O 0.2003(7) -0.1749(6) 0.0266(6) 0.0314(15) Uani 1 1 d .
O7 O 0.3842(10) 0.6373(7) 0.7717(6) 0.0468(19) Uani 1 1 d .
N1 N 0.3128(9) -0.1865(7) 0.5557(6) 0.0228(16) Uani 1 1 d .
N2 N 0.1857(9) -0.1481(7) 0.3724(6) 0.0231(16) Uani 1 1 d .
N3 N 0.2348(8) 0.0569(7) 0.4867(6) 0.0211(16) Uani 1 1 d .
C9 C 0.3047(11) -0.4412(9) 0.1822(8) 0.0233(19) Uani 1 1 d .
C8 C 0.1854(12) -0.4573(10) 0.3114(8) 0.029(2) Uani 1 1 d .
H8A H 0.1440 -0.5562 0.3218 0.035 Uiso 1 1 calc R
H8B H 0.0920 -0.3890 0.3084 0.035 Uiso 1 1 calc R
C1 C 0.2530(10) -0.2324(8) 0.4574(8) 0.0199(18) Uani 1 1 d .
C3 C 0.1853(10) -0.0054(9) 0.3916(8) 0.0211(18) Uani 1 1 d .
C5 C 0.2341(10) 0.2669(9) 0.8179(9) 0.0229(19) Uani 1 1 d .
C4 C 0.3113(13) 0.2135(9) 0.6918(9) 0.032(2) Uani 1 1 d .
H4A H 0.4101 0.2680 0.6577 0.039 Uiso 1 1 calc R
H4B H 0.2357 0.2334 0.6329 0.039 Uiso 1 1 calc R
C2 C 0.2953(10) -0.0404(9) 0.5667(8) 0.0202(18) Uani 1 1 d .
C7 C 0.2260(11) -0.0749(8) 0.0927(8) 0.0196(18) Uani 1 1 d .
C6 C 0.0751(10) 0.0048(9) 0.1665(8) 0.0187(17) Uani 1 1 d .
H6A H -0.0017 -0.0684 0.2101 0.022 Uiso 1 1 calc R
H6B H 0.0214 0.0629 0.1052 0.022 Uiso 1 1 calc R

loop_
_atom_site_aniso_label
_atom_site_aniso_U_11
_atom_site_aniso_U_22
_atom_site_aniso_U_33
_atom_site_aniso_U_23
_atom_site_aniso_U_13
_atom_site_aniso_U_12
Pb1 0.02048(19) 0.01939(17) 0.01969(19) -0.00572(12) -0.00609(14) 0.00100(12)
Pb2A 0.0192(4) 0.0165(4) 0.0184(4) -0.0028(3) -0.0051(3) 0.0022(3)
Pb2B 0.025(7) 0.011(6) 0.029(8) -0.010(6) -0.012(6) -0.002(5)
S3 0.0279(12) 0.0191(10) 0.0236(11) -0.0036(9) -0.0050(10) 0.0057(9)
S2 0.0315(13) 0.0249(11) 0.0210(11) -0.0111(9) -0.0076(10) 0.0036(9)
S1 0.0664(18) 0.0160(10) 0.0198(11) -0.0022(9) -0.0118(12) -0.0023(11)
O3 0.014(3) 0.022(3) 0.027(3) -0.007(3) -0.002(3) -0.002(2)
O5 0.028(4) 0.041(4) 0.020(3) 0.003(3) -0.008(3) 0.003(3)
O6 0.039(4) 0.048(4) 0.026(3) -0.015(3) -0.011(3) 0.015(3)
O1 0.054(3) 0.046(3) 0.027(3) 0.004(2) 0.002(2) 0.015(2)
O2 0.054(3) 0.046(3) 0.027(3) 0.004(2) 0.002(2) 0.015(2)
O4 0.030(4) 0.026(3) 0.043(4) -0.017(3) -0.011(3) 0.002(3)
O7 0.077(6) 0.033(4) 0.038(4) -0.004(3) -0.028(4) 0.000(4)
N1 0.033(4) 0.019(3) 0.016(4) -0.007(3) -0.004(3) 0.004(3)
N2 0.032(4) 0.018(3) 0.020(4) -0.003(3) -0.006(3) 0.001(3)
N3 0.026(4) 0.022(4) 0.015(3) -0.005(3) -0.005(3) -0.001(3)
C9 0.033(5) 0.020(4) 0.020(4) -0.004(4) -0.013(4) 0.012(4)
C8 0.048(6) 0.025(5) 0.018(4) -0.009(4) -0.014(4) -0.008(4)
C1 0.024(5) 0.017(4) 0.017(4) -0.005(3) 0.002(4) -0.002(3)
C3 0.018(5) 0.025(4) 0.019(4) -0.001(4) 0.000(4) 0.001(3)
C5 0.020(5) 0.015(4) 0.031(5) -0.007(4) 0.002(4) -0.001(3)
C4 0.048(6) 0.024(5) 0.023(5) -0.004(4) -0.001(5) 0.001(4)
C2 0.016(4) 0.025(4) 0.018(4) -0.009(4) 0.003(4) 0.000(3)
C7 0.030(5) 0.012(4) 0.018(4) 0.002(3) -0.010(4) 0.002(3)
C6 0.018(4) 0.024(4) 0.016(4) -0.003(3) -0.005(4) 0.002(3)

loop_
_atom_type_symbol
_atom_type_description
_atom_type_scat_dispersion_real
_atom_type_scat_dispersion_imag
_atom_type_scat_source
C C 0.0033 0.0016 'International Tables Vol C Tables 4.2.6.8 and 6.1.1.4'
N N 0.0061 0.0033 'International Tables Vol C Tables 4.2.6.8 and 6.1.1.4'
O O 0.0106 0.0060 'International Tables Vol C Tables 4.2.6.8 and 6.1.1.4'
Pb Pb -3.3944 10.1111 'International Tables Vol C Tables 4.2.6.8 and 6.1.1.4'
S S 0.1246 0.1234 'International Tables Vol C Tables 4.2.6.8 and 6.1.1.4'
H H 0.0000 0.0000 'International Tables Vol C Tables 4.2.6.8 and 6.1.1.4'

loop_
_geom_angle_atom_site_label_1
_geom_angle_atom_site_label_2
_geom_angle_atom_site_label_3
_geom_angle
_geom_angle_site_symmetry_1
_geom_angle_site_symmetry_3
O5 Pb1 O2 76.9(2) 2_656 .
O5 Pb1 O3 77.1(2) 2_656 2_656
O2 Pb1 O3 85.2(2) . 2_656
O5 Pb1 O4 74.7(2) 2_656 2_656
O2 Pb1 O4 131.4(2) . 2_656
O3 Pb1 O4 50.51(17) 2_656 2_656
O5 Pb1 O3 131.96(19) 2_656 1_556
O2 Pb1 O3 72.0(2) . 1_556
O3 Pb1 O3 64.9(2) 2_656 1_556
O4 Pb1 O3 99.94(17) 2_656 1_556
O5 Pb1 O7 109.9(2) 2_656 2_667
O2 Pb1 O7 152.7(2) . 2_667
O3 Pb1 O7 121.98(19) 2_656 2_667
O4 Pb1 O7 75.08(19) 2_656 2_667
O3 Pb1 O7 114.69(18) 1_556 2_667
O5 Pb1 C7 73.5(2) 2_656 2_656
O2 Pb1 C7 108.4(2) . 2_656
O3 Pb1 C7 25.35(19) 2_656 2_656
O4 Pb1 C7 25.18(19) 2_656 2_656
O3 Pb1 C7 82.66(19) 1_556 2_656
O7 Pb1 C7 98.9(2) 2_667 2_656
O5 Pb1 O6 84.64(19) 2_656 1_566
O2 Pb1 O6 77.3(2) . 1_566
O3 Pb1 O6 157.11(18) 2_656 1_566
O4 Pb1 O6 136.82(19) 2_656 1_566
O3 Pb1 O6 121.61(18) 1_556 1_566
O7 Pb1 O6 77.10(19) 2_667 1_566
C7 Pb1 O6 155.1(2) 2_656 1_566
O5 Pb1 Pb2B 82.2(3) 2_656 2_667
O2 Pb1 Pb2B 158.8(3) . 2_667
O3 Pb1 Pb2B 86.7(2) 2_656 2_667
O4 Pb1 Pb2B 36.27(19) 2_656 2_667
O3 Pb1 Pb2B 121.6(2) 1_556 2_667
O7 Pb1 Pb2B 41.4(2) 2_667 2_667
C7 Pb1 Pb2B 61.4(2) 2_656 2_667
O6 Pb1 Pb2B 104.5(2) 1_566 2_667
O5 Pb1 Pb2A 69.89(15) 2_656 2_667
O2 Pb1 Pb2A 146.78(17) . 2_667
O3 Pb1 Pb2A 86.60(12) 2_656 2_667
O4 Pb1 Pb2A 37.35(12) 2_656 2_667
O3 Pb1 Pb2A 131.78(12) 1_556 2_667
O7 Pb1 Pb2A 48.77(15) 2_667 2_667
C7 Pb1 Pb2A 61.56(16) 2_656 2_667
O6 Pb1 Pb2A 100.03(14) 1_566 2_667
Pb2B Pb1 Pb2A 12.5(2) 2_667 2_667
O5 Pb1 Pb1 106.65(15) 2_656 2_657
O2 Pb1 Pb1 76.18(16) . 2_657
O3 Pb1 Pb1 34.03(13) 2_656 2_657
O4 Pb1 Pb1 75.32(12) 2_656 2_657
O3 Pb1 Pb1 30.84(11) 1_556 2_657
O7 Pb1 Pb1 123.92(13) 2_667 2_657
C7 Pb1 Pb1 53.80(15) 2_656 2_657
O6 Pb1 Pb1 147.74(14) 1_566 2_657
Pb2B Pb1 Pb1 106.96(16) 2_667 2_657
Pb2A Pb1 Pb1 112.227(14) 2_667 2_657
O5 Pb1 Pb2B 99.4(3) 2_656 2_567
O2 Pb1 Pb2B 44.6(2) . 2_567
O3 Pb1 Pb2B 127.81(19) 2_656 2_567
O4 Pb1 Pb2B 174.0(2) 2_656 2_567
O3 Pb1 Pb2B 83.2(2) 1_556 2_567
O7 Pb1 Pb2B 108.3(2) 2_667 2_567
C7 Pb1 Pb2B 152.6(2) 2_656 2_567
O6 Pb1 Pb2B 41.9(2) 1_566 2_567
Pb2B Pb1 Pb2B 145.1(3) 2_667 2_567
Pb2A Pb1 Pb2B 141.88(15) 2_667 2_567
Pb1 Pb1 Pb2B 105.89(15) 2_657 2_567
Pb2B Pb2A Pb2A 133.4(7) . 2_567
Pb2B Pb2A Pb2B 150.4(5) . 2_567
Pb2A Pb2A Pb2B 16.9(3) 2_567 2_567
Pb2B Pb2A O6 125.0(8) . 1_566
Pb2A Pb2A O6 89.28(17) 2_567 1_566
Pb2B Pb2A O6 76.2(4) 2_567 1_566
Pb2B Pb2A O1 125.3(7) . 2_567
Pb2A Pb2A O1 78.39(18) 2_567 2_567
Pb2B Pb2A O1 68.4(3) 2_567 2_567
O6 Pb2A O1 90.6(2) 1_566 2_567
Pb2B Pb2A O1 83.4(7) . .
Pb2A Pb2A O1 64.96(16) 2_567 .
Pb2B Pb2A O1 76.0(3) 2_567 .
O6 Pb2A O1 89.0(2) 1_566 .
O1 Pb2A O1 143.35(10) 2_567 .
Pb2B Pb2A O4 72.2(7) . 1_566
Pb2A Pb2A O4 154.41(14) 2_567 1_566
Pb2B Pb2A O4 137.5(3) 2_567 1_566
O6 Pb2A O4 71.4(2) 1_566 1_566
O1 Pb2A O4 85.0(2) 2_567 1_566
O1 Pb2A O4 129.1(2) . 1_566
Pb2B Pb2A O6 84.2(8) . 2_556
Pb2A Pb2A O6 57.12(14) 2_567 2_556
Pb2B Pb2A O6 70.8(3) 2_567 2_556
O6 Pb2A O6 146.40(9) 1_566 2_556
O1 Pb2A O6 83.1(2) 2_567 2_556
O1 Pb2A O6 77.3(2) . 2_556
O4 Pb2A O6 140.05(18) 1_566 2_556
Pb2B Pb2A C5 104.3(8) . 2_567
Pb2A Pb2A C5 91.93(15) 2_567 2_567
Pb2B Pb2A C5 85.6(3) 2_567 2_567
O6 Pb2A C5 107.1(2) 1_566 2_567
O1 Pb2A C5 21.1(2) 2_567 2_567
O1 Pb2A C5 152.1(2) . 2_567
O4 Pb2A C5 78.45(19) 1_566 2_567
O6 Pb2A C5 76.8(2) 2_556 2_567
Pb2B Pb2A Pb1 77.5(8) . 2_667
Pb2A Pb2A Pb1 136.56(6) 2_567 2_667
Pb2B Pb2A Pb1 125.5(3) 2_567 2_667
O6 Pb2A Pb1 49.48(17) 1_566 2_667
O1 Pb2A Pb1 110.35(18) 2_567 2_667
O1 Pb2A Pb1 96.94(17) . 2_667
O4 Pb2A Pb1 35.19(12) 1_566 2_667
O6 Pb2A Pb1 161.36(13) 2_556 2_667
C5 Pb2A Pb1 110.89(15) 2_567 2_667
Pb2A Pb2B Pb2A 29.6(5) . 2_567
Pb2A Pb2B O4 87.9(8) . 1_566
Pb2A Pb2B O4 117.5(6) 2_567 1_566
Pb2A Pb2B O1 76.2(7) . .
Pb2A Pb2B O1 57.2(3) 2_567 .
O4 Pb2B O1 132.4(6) 1_566 .
Pb2A Pb2B O7 110.1(9) . .
Pb2A Pb2B O7 115.5(5) 2_567 .
O4 Pb2B O7 75.7(4) 1_566 .
O1 Pb2B O7 68.7(4) . .
Pb2A Pb2B O6 77.3(8) . 2_556
Pb2A Pb2B O6 53.1(3) 2_567 2_556
O4 Pb2B O6 144.4(5) 1_566 2_556
O1 Pb2B O6 75.4(3) . 2_556
O7 Pb2B O6 139.8(5) . 2_556
Pb2A Pb2B O6 40.4(6) . 1_566
Pb2A Pb2B O6 62.9(4) 2_567 1_566
O4 Pb2B O6 64.0(3) 1_566 1_566
O1 Pb2B O6 75.7(4) . 1_566
O7 Pb2B O6 72.7(4) . 1_566
O6 Pb2B O6 115.7(5) 2_556 1_566
Pb2A Pb2B O1 40.2(6) . 2_567
Pb2A Pb2B O1 56.0(4) 2_567 2_567
O4 Pb2B O1 75.7(4) 1_566 2_567
O1 Pb2B O1 112.7(5) . 2_567
O7 Pb2B O1 138.9(5) . 2_567
O6 Pb2B O1 72.1(4) 2_556 2_567
O6 Pb2B O1 68.4(4) 1_566 2_567
Pb2A Pb2B Pb2B 21.3(4) . 2_567
Pb2A Pb2B Pb2B 8.37(14) 2_567 2_567
O4 Pb2B Pb2B 109.2(7) 1_566 2_567
O1 Pb2B Pb2B 62.1(4) . 2_567
O7 Pb2B Pb2B 114.7(6) . 2_567
O6 Pb2B Pb2B 59.6(4) 2_556 2_567
O6 Pb2B Pb2B 56.0(4) 1_566 2_567
O1 Pb2B Pb2B 50.6(4) 2_567 2_567
Pb2A Pb2B S3 149.6(10) . 2_566
Pb2A Pb2B S3 132.0(5) 2_567 2_566
O4 Pb2B S3 100.9(4) 1_566 2_566
O1 Pb2B S3 115.5(5) . 2_566
O7 Pb2B S3 100.3(5) . 2_566
O6 Pb2B S3 78.9(3) 2_556 2_566
O6 Pb2B S3 164.3(4) 1_566 2_566
O1 Pb2B S3 113.6(4) 2_567 2_566
Pb2B Pb2B S3 138.1(6) 2_567 2_566
Pb2A Pb2B Pb1 90.0(8) . 2_667
Pb2A Pb2B Pb1 113.7(5) 2_567 2_667
O4 Pb2B Pb1 36.1(2) 1_566 2_667
O1 Pb2B Pb1 98.4(4) . 2_667
O7 Pb2B Pb1 42.2(2) . 2_667
O6 Pb2B Pb1 166.8(5) 2_556 2_667
O6 Pb2B Pb1 51.1(2) 1_566 2_667
O1 Pb2B Pb1 100.4(4) 2_567 2_667
Pb2B Pb2B Pb1 107.1(6) 2_567 2_667
S3 Pb2B Pb1 114.3(4) 2_566 2_667
Pb2A Pb2B Pb1 93.7(8) . 2_567
Pb2A Pb2B Pb1 83.7(4) 2_567 2_567
O4 Pb2B Pb1 109.3(4) 1_566 2_567
O1 Pb2B Pb1 116.2(4) . 2_567
O7 Pb2B Pb1 156.0(5) . 2_567
O6 Pb2B Pb1 41.4(2) 2_556 2_567
O6 Pb2B Pb1 131.1(5) 1_566 2_567
O1 Pb2B Pb1 63.2(3) 2_567 2_567
Pb2B Pb2B Pb1 86.5(5) 2_567 2_567
S3 Pb2B Pb1 55.9(2) 2_566 2_567
Pb1 Pb2B Pb1 145.1(3) 2_667 2_567
C3 S3 C6 100.7(4) . .
C3 S3 Pb2B 174.9(4) . 2_566
C6 S3 Pb2B 79.0(3) . 2_566
C2 S2 C4 101.8(4) . .
C1 S1 C8 103.8(4) . .
C7 O3 Pb1 97.2(5) . 2_656
C7 O3 Pb1 122.7(5) . 1_554
Pb1 O3 Pb1 115.1(2) 2_656 1_554
C9 O5 Pb1 115.7(5) . 2_656
C9 O6 Pb2A 126.1(5) . 1_544
C9 O6 Pb2A 137.3(6) . 2_556
Pb2A O6 Pb2A 33.60(9) 1_544 2_556
C9 O6 Pb1 109.2(5) . 1_544
Pb2A O6 Pb1 124.7(2) 1_544 1_544
Pb2A O6 Pb1 103.0(2) 2_556 1_544
C9 O6 Pb2B 127.6(6) . 2_556
Pb2A O6 Pb2B 50.7(3) 1_544 2_556
Pb2A O6 Pb2B 18.6(3) 2_556 2_556
Pb1 O6 Pb2B 96.8(3) 1_544 2_556
C9 O6 Pb2B 124.9(6) . 1_544
Pb2A O6 Pb2B 14.6(3) 1_544 1_544
Pb2A O6 Pb2B 46.3(3) 2_556 1_544
Pb1 O6 Pb2B 123.3(3) 1_544 1_544
Pb2B O6 Pb2B 64.3(5) 2_556 1_544
C5 O1 Pb2A 113.5(6) . 2_567
C5 O1 Pb2A 131.6(6) . .
Pb2A O1 Pb2A 36.65(10) 2_567 .
C5 O1 Pb2B 146.1(7) . .
Pb2A O1 Pb2B 54.4(4) 2_567 .
Pb2A O1 Pb2B 20.4(3) . .
C5 O1 Pb2B 99.1(6) . 2_567
Pb2A O1 Pb2B 14.5(2) 2_567 2_567
Pb2A O1 Pb2B 48.0(2) . 2_567
Pb2B O1 Pb2B 67.3(5) . 2_567
C5 O2 Pb1 127.6(6) . .
C7 O4 Pb1 90.0(5) . 2_656
C7 O4 Pb2B 162.4(6) . 1_544
Pb1 O4 Pb2B 107.6(3) 2_656 1_544
C7 O4 Pb2A 154.0(5) . 1_544
Pb1 O4 Pb2A 107.46(18) 2_656 1_544
Pb2B O4 Pb2A 19.9(3) 1_544 1_544
Pb2B O7 Pb1 96.4(3) . 2_667
C2 N1 C1 113.7(7) . .
C3 N2 C1 112.6(7) . .
C2 N3 C3 113.1(7) . .
O5 C9 O6 125.7(8) . .
O5 C9 C8 118.9(7) . .
O6 C9 C8 115.3(8) . .
C9 C8 S1 116.5(6) . .
C9 C8 H8A 108.2 . .
S1 C8 H8A 108.2 . .
C9 C8 H8B 108.2 . .
S1 C8 H8B 108.2 . .
H8A C8 H8B 107.3 . .
N2 C1 N1 126.6(7) . .
N2 C1 S1 120.7(6) . .
N1 C1 S1 112.7(6) . .
N2 C3 N3 127.9(8) . .
N2 C3 S3 119.0(6) . .
N3 C3 S3 113.1(6) . .
O1 C5 O2 123.5(8) . .
O1 C5 C4 115.0(8) . .
O2 C5 C4 121.5(7) . .
O1 C5 Pb2A 45.4(4) . 2_567
O2 C5 Pb2A 79.3(5) . 2_567
C4 C5 Pb2A 156.3(7) . 2_567
C5 C4 S2 113.1(6) . .
C5 C4 H4A 108.9 . .
S2 C4 H4A 108.9 . .
C5 C4 H4B 108.9 . .
S2 C4 H4B 108.9 . .
H4A C4 H4B 107.8 . .
N3 C2 N1 126.0(7) . .
N3 C2 S2 120.9(6) . .
N1 C2 S2 113.2(6) . .
O4 C7 O3 122.2(8) . .
O4 C7 C6 116.7(7) . .
O3 C7 C6 121.2(7) . .
O4 C7 Pb1 64.9(4) . 2_656
O3 C7 Pb1 57.4(4) . 2_656
C6 C7 Pb1 176.5(5) . 2_656
C7 C6 S3 115.5(6) . .
C7 C6 H6A 108.4 . .
S3 C6 H6A 108.4 . .
C7 C6 H6B 108.4 . .
S3 C6 H6B 108.4 . .
H6A C6 H6B 107.5 . .

loop_
_geom_bond_atom_site_label_1
_geom_bond_atom_site_label_2
_geom_bond_distance
_geom_bond_site_symmetry_2
Pb1 O5 2.424(6) 2_656
Pb1 O2 2.425(8) .
Pb1 O3 2.474(5) 2_656
Pb1 O4 2.637(6) 2_656
Pb1 O3 2.701(5) 1_556
Pb1 O7 2.880(7) 2_667
Pb1 C7 2.913(8) 2_656
Pb1 O6 2.931(6) 1_566
Pb1 Pb2B 4.262(13) 2_667
Pb1 Pb2A 4.3655(8) 2_667
Pb1 Pb1 4.3698(6) 2_657
Pb1 Pb2B 4.405(13) 2_567
Pb2A Pb2B 0.947(16) .
Pb2A Pb2A 1.6063(14) 2_567
Pb2A Pb2B 2.360(15) 2_567
Pb2A O6 2.437(6) 1_566
Pb2A O1 2.438(6) 2_567
Pb2A O1 2.636(7) .
Pb2A O4 2.777(6) 1_566
Pb2A O6 2.902(7) 2_556
Pb2A C5 3.141(8) 2_567
Pb2A Pb1 4.3655(8) 2_667
Pb2B Pb2A 2.360(15) 2_567
Pb2B O4 2.645(12) 1_566
Pb2B O1 2.696(13) .
Pb2B O7 2.835(16) .
Pb2B O6 2.960(14) 2_556
Pb2B O6 3.080(16) 1_566
Pb2B O1 3.084(16) 2_567
Pb2B Pb2B 3.22(3) 2_567
Pb2B S3 3.247(15) 2_566
Pb2B Pb1 4.262(13) 2_667
Pb2B Pb1 4.405(13) 2_567
S3 C3 1.747(9) .
S3 C6 1.779(8) .
S3 Pb2B 3.247(15) 2_566
S2 C2 1.745(8) .
S2 C4 1.824(9) .
S1 C1 1.762(8) .
S1 C8 1.791(8) .
O3 C7 1.257(10) .
O3 Pb1 2.474(5) 2_656
O3 Pb1 2.701(5) 1_554
O5 C9 1.248(10) .
O5 Pb1 2.424(6) 2_656
O6 C9 1.256(10) .
O6 Pb2A 2.437(6) 1_544
O6 Pb2A 2.902(7) 2_556
O6 Pb1 2.931(6) 1_544
O6 Pb2B 2.960(14) 2_556
O6 Pb2B 3.080(16) 1_544
O1 C5 1.233(10) .
O1 Pb2A 2.438(6) 2_567
O1 Pb2B 3.084(16) 2_567
O2 C5 1.249(11) .
O4 C7 1.239(9) .
O4 Pb1 2.637(6) 2_656
O4 Pb2B 2.645(12) 1_544
O4 Pb2A 2.777(6) 1_544
O7 Pb1 2.880(7) 2_667
N1 C2 1.340(10) .
N1 C1 1.342(10) .
N2 C3 1.329(10) .
N2 C1 1.329(10) .
N3 C2 1.329(10) .
N3 C3 1.334(10) .
C9 C8 1.525(12) .
C8 H8A 0.9700 .
C8 H8B 0.9700 .
C5 C4 1.470(12) .
C5 Pb2A 3.141(8) 2_567
C4 H4A 0.9700 .
C4 H4B 0.9700 .
C7 C6 1.516(11) .
C7 Pb1 2.913(8) 2_656
C6 H6A 0.9700 .
C6 H6B 0.9700 .
